data_2006563
loop_
_publ_author_name
'D\'iaz, Eduardo'
'Barrios, H\'ector'
'Toscano, Rub\'en A.'

_publ_section_title
;
 Three <i>trans</i>-2,6-Diaryl Derivatives of Oximes of
 <i>N</i>-Hydroxy-4-piperidone
;
_journal_issue 10
_journal_name_full 'Acta Crystallographica Section C'
_journal_page_first 1468
_journal_page_last 1471
_journal_paper_doi 10.1107/S0108270197002953
_journal_volume 53
_journal_year 1997
_chemical_formula_moiety 'C17 H18 N2 O2'
_chemical_formula_sum 'C17 H18 N2 O2'
_chemical_formula_weight 282.33
_chemical_name_systematic
;
trans 1-hydroxy-2,6-diphenyl-4-piperidone oxime ?
;
_space_group_IT_number 14
_symmetry_cell_setting monoclinic
_symmetry_space_group_name_Hall '-P 2yn'
_symmetry_space_group_name_H-M 'P 1 21/n 1'
_cell_angle_alpha 90.00
_cell_angle_beta 97.75(2)
_cell_angle_gamma 90.00
_cell_formula_units_Z 4
_cell_length_a 9.890(3)
_cell_length_b 10.437(3)
_cell_length_c 14.790(4)
_cell_measurement_reflns_used 25
_cell_measurement_temperature 273(2)
_cell_measurement_theta_max 13.3
_cell_measurement_theta_min 5.1
_cell_volume 1512.7(8)
_computing_cell_refinement 'Nicolet P3 software'
_computing_data_collection 'Nicolet P3 software (Nicolet XRD Corporation, 1980)'
_computing_data_reduction 'Nicolet P3 software'
_computing_molecular_graphics SHELXTL-PC
_computing_publication_material SHELXTL-PC
_computing_structure_refinement 'SHELXL-93 (Sheldrick, 1993)'
_computing_structure_solution 'SHELXTL-PC (Sheldrick, 1990)'
_diffrn_ambient_temperature 273(2)
_diffrn_measurement_device 'Nicolet P3/F diffractometer'
_diffrn_measurement_method \q/2\q
_diffrn_radiation_monochromator 'Ni filter'
_diffrn_radiation_source 'fine-focus sealed tube'
_diffrn_radiation_type CuK\a
_diffrn_radiation_wavelength 1.54178
_diffrn_reflns_av_R_equivalents 0.0350
_diffrn_reflns_av_sigmaI/netI 0.0313
_diffrn_reflns_limit_h_max 10
_diffrn_reflns_limit_h_min 0
_diffrn_reflns_limit_k_max 11
_diffrn_reflns_limit_k_min 0
_diffrn_reflns_limit_l_max 15
_diffrn_reflns_limit_l_min -15
_diffrn_reflns_number 2033
_diffrn_reflns_theta_max 55.06
_diffrn_reflns_theta_min 5.08
_diffrn_standards_decay_% 3
_diffrn_standards_interval_count 98
_diffrn_standards_number 2
_exptl_absorpt_coefficient_mu 0.660
_exptl_absorpt_correction_type none
_exptl_crystal_colour colourless
_exptl_crystal_density_diffrn 1.240
_exptl_crystal_description irregular
_exptl_crystal_F_000 600
_exptl_crystal_size_max 0.30
_exptl_crystal_size_mid 0.18
_exptl_crystal_size_min 0.14
_refine_diff_density_max 0.140
_refine_diff_density_min -0.194
_refine_ls_extinction_coef 0.0032(6)
_refine_ls_extinction_method 'SHELXL93 (Sheldrick, 1993)'
_refine_ls_goodness_of_fit_all 1.058
_refine_ls_goodness_of_fit_obs 1.188
_refine_ls_hydrogen_treatment 'H atoms riding'
_refine_ls_matrix_type full
_refine_ls_number_parameters 207
_refine_ls_number_reflns 1902
_refine_ls_number_restraints 1
_refine_ls_restrained_S_all 1.058
_refine_ls_restrained_S_obs 1.187
_refine_ls_R_factor_all 0.0712
_refine_ls_R_factor_obs .0501
_refine_ls_shift/esd_max 0.000
_refine_ls_shift/esd_mean 0.000
_refine_ls_structure_factor_coef Fsqd
_refine_ls_weighting_details 'w = 1/[\s^2^(Fo^2^)+(0.0737P)^2^+0.2342P] where P=(Fo^2^+2Fc^2^)/3'
_refine_ls_weighting_scheme calc
_refine_ls_wR_factor_all 0.1383
_refine_ls_wR_factor_obs .1280
_reflns_number_observed 1353
_reflns_number_total 1902
_reflns_observed_criterion >2sigma(I)
_cod_data_source_file cf1113.cif
_cod_data_source_block 1
_cod_depositor_comments
;
The following automatic conversions were performed:

'_refine_ls_weighting_scheme' value 'calc w =
1/[\s^2^(Fo^2^)+(0.0737P)^2^+0.2342P] where P=(Fo^2^+2Fc^2^)/3' was
changed to 'calc'. New tag '_refine_ls_weighting_details' was
created. The value of the new tag was set to 'w =
1/[\s^2^(Fo^2^)+(0.0737P)^2^+0.2342P] where P=(Fo^2^+2Fc^2^)/3'.

Automatic conversion script
Id: cif_fix_values 3143 2015-03-26 13:38:13Z robertas 
;
_cod_original_sg_symbol_H-M 'P 21/n'
_cod_database_code 2006563

loop_
_symmetry_equiv_pos_as_xyz
'x, y, z'
'-x+1/2, y+1/2, -z+1/2'
'-x, -y, -z'
'x-1/2, -y-1/2, z-1/2'

loop_
_atom_site_aniso_label
_atom_site_aniso_U_11
_atom_site_aniso_U_22
_atom_site_aniso_U_33
_atom_site_aniso_U_12
_atom_site_aniso_U_13
_atom_site_aniso_U_23
N1 .0541(14) .0483(13) .0557(13) -.0080(10) .0021(11) .0057(11)
C2 .059(2) .053(2) .062(2) -.0110(14) .0051(14) -.0030(14)
C3 .074(2) .055(2) .069(2) -.016(2) -.005(2) .0005(15)
C4 .063(2) .059(2) .075(2) -.021(2) -.009(2) .005(2)
C5 .054(2) .064(2) .082(2) -.0123(15) .0054(15) .009(2)
C6 .048(2) .052(2) .066(2) -.0095(13) .0063(13) .0077(14)
O7 .0625(13) .0604(13) .0632(12) -.0175(10) -.0007(10) .0104(10)
N8 .065(2) .062(2) .096(2) -.0211(14) .0065(15) -.0037(15)
O9A .085(3) .058(3) .130(4) -.034(2) .024(3) -.021(3)
O9B .077(4) .089(4) .111(4) -.040(3) .011(3) -.006(3)
C10 .063(2) .051(2) .073(2) -.0014(15) .004(2) -.001(2)
C11 .075(2) .077(2) .090(2) -.014(2) -.007(2) .008(2)
C12 .077(2) .100(3) .105(3) -.006(2) -.024(2) -.003(3)
C13 .114(3) .091(3) .082(2) .012(2) -.020(2) .012(2)
C14 .105(3) .082(3) .090(3) -.005(2) -.002(2) .026(2)
C15 .074(2) .064(2) .090(2) -.009(2) -.003(2) .013(2)
C16 .058(2) .053(2) .070(2) -.0062(15) .0156(15) .004(2)
C17 .079(2) .062(2) .101(2) .003(2) .005(2) .003(2)
C18 .101(3) .069(3) .140(4) .020(2) .030(3) .012(3)
C19 .112(3) .062(2) .139(4) -.001(2) .062(3) -.017(3)
C20 .105(3) .088(3) .092(3) -.018(2) .023(2) -.032(2)
C21 .075(2) .066(2) .083(2) -.002(2) .015(2) -.006(2)

loop_
_atom_site_label
_atom_site_fract_x
_atom_site_fract_y
_atom_site_fract_z
_atom_site_U_iso_or_equiv
_atom_site_thermal_displace_type
_atom_site_calc_flag
_atom_site_refinement_flags
_atom_site_occupancy
_atom_site_disorder_group
_atom_site_type_symbol
N1 .0840(2) .6226(2) .47643(14) .0532(6) Uani d . 1 . N
C2 .0559(3) .7566(3) .5026(2) .0583(8) Uani d . 1 . C
C3 .1833(3) .8241(3) .5515(2) .0673(8) Uani d . 1 . C
C4 .3074(3) .8050(3) .5056(2) .0673(9) Uani d . 1 . C
C5 .3289(3) .6742(3) .4708(2) .0673(8) Uani d . 1 . C
C6 .1963(3) .6195(3) .4198(2) .0556(7) Uani d . 1 . C
O7 .1330(2) .5549(2) .56002(13) .0629(6) Uani d . 1 . O
N8 .3934(3) .8942(2) .5001(2) .0750(8) Uani d . 1 . N
O9A .3606(4) 1.0109(4) .5454(3) .090(2) Uani d PD .526(5) . O
O9B .5083(5) .8620(5) .4496(3) .093(2) Uani d P .474(5) . O
C10 -.0152(3) .8233(3) .4182(2) .0629(8) Uani d . 1 . C
C11 -.1451(3) .7843(3) .3829(2) .0824(10) Uani d . 1 . C
C12 -.2113(4) .8360(4) .3037(3) .0974(12) Uani d . 1 . C
C13 -.1504(4) .9281(4) .2578(3) .0986(12) Uani d . 1 . C
C14 -.0233(4) .9688(4) .2916(2) .0939(11) Uani d . 1 . C
C15 .0439(3) .9175(3) .3707(2) .0774(9) Uani d . 1 . C
C16 .2083(3) .4875(3) .3797(2) .0598(8) Uani d . 1 . C
C17 .3009(3) .3976(3) .4173(3) .0814(10) Uani d . 1 . C
C18 .3070(4) .2791(4) .3790(3) .1022(13) Uani d . 1 . C
C19 .2225(5) .2469(4) .3027(3) .1000(13) Uani d . 1 . C
C20 .1281(4) .3344(4) .2639(3) .0938(11) Uani d . 1 . C
C21 .1224(3) .4542(3) .3024(2) .0742(9) Uani d . 1 . C
H2 -.0102 .7520 .5463 .060 Uiso calc R 1 . H
H3A .1648 .9151 .5547 .060 Uiso calc R 1 . H
H3B .2016 .7920 .6135 .060 Uiso calc R 1 . H
H5A .3618 .6185 .5216 .060 Uiso calc R 1 . H
H5B .3979 .6771 .4301 .060 Uiso calc R 1 . H
H6 .1693 .6771 .3682 .060 Uiso calc R 1 . H
H7 .074(3) .496(3) .5633(18) .060 Uiso d . 1 . H
H9 .427(2) 1.060(2) .5379(19) .060 Uiso d D 1 . H
H11 -.1885 .7217 .4133 .060 Uiso calc R 1 . H
H12 -.2986 .8080 .2812 .060 Uiso calc R 1 . H
H13 -.1954 .9626 .2041 .060 Uiso calc R 1 . H
H14 .0188 1.0320 .2609 .060 Uiso calc R 1 . H
H15 .1309 .9467 .3927 .060 Uiso calc R 1 . H
H17 .3603 .4178 .4695 .060 Uiso calc R 1 . H
H18 .3701 .2196 .4057 .060 Uiso calc R 1 . H
H19 .2282 .1663 .2766 .060 Uiso calc R 1 . H
H20 .0684 .3129 .2120 .060 Uiso calc R 1 . H
H21 .0593 .5136 .2755 .060 Uiso calc R 1 . H

loop_
_atom_type_symbol
_atom_type_description
_atom_type_scat_dispersion_real
_atom_type_scat_dispersion_imag
_atom_type_scat_source
C C 0.0181 0.0091 'International Tables Vol C Tables 4.2.6.8 and 6.1.1.4'
H H 0.0000 0.0000 'International Tables Vol C Tables 4.2.6.8 and 6.1.1.4'
N N 0.0311 0.0180 'International Tables Vol C Tables 4.2.6.8 and 6.1.1.4'
O O 0.0492 0.0322 'International Tables Vol C Tables 4.2.6.8 and 6.1.1.4'

loop_
_geom_angle_atom_site_label_1
_geom_angle_atom_site_label_2
_geom_angle_atom_site_label_3
_geom_angle_site_symmetry_3
_geom_angle
_geom_angle_publ_flag
O7 H7 N1 3_566 159(3) no
O9A H9 N8 3_676 156(3) no
O9A H9 O9B 3_676 157(4) no
O7 N1 C6 . 106.4(2) ?
O7 N1 C2 . 106.8(2) ?
C6 N1 C2 . 110.4(2) ?
N1 C2 C10 . 107.4(2) ?
N1 C2 C3 . 112.5(2) ?
C10 C2 C3 . 115.9(2) ?
N1 C2 H2 . 106.82(13) ?
C10 C2 H2 . 106.8(2) ?
C3 C2 H2 . 106.8(2) ?
C4 C3 C2 . 113.4(2) ?
C4 C3 H3A . 108.9(2) ?
C2 C3 H3A . 108.9(2) ?
C4 C3 H3B . 108.9(2) ?
C2 C3 H3B . 108.9(2) ?
H3A C3 H3B . 107.7 ?
N8 C4 C5 . 121.5(3) ?
N8 C4 C3 . 122.0(3) ?
C5 C4 C3 . 116.4(2) ?
C4 C5 C6 . 111.1(2) ?
C4 C5 H5A . 109.4(2) ?
C6 C5 H5A . 109.42(15) ?
C4 C5 H5B . 109.4(2) ?
C6 C5 H5B . 109.4(2) ?
H5A C5 H5B . 108.0 ?
N1 C6 C16 . 110.3(2) ?
N1 C6 C5 . 111.8(2) ?
C16 C6 C5 . 115.2(2) ?
N1 C6 H6 . 106.29(13) ?
C16 C6 H6 . 106.3(2) ?
C5 C6 H6 . 106.29(15) ?
N1 O7 H7 . 104.3(18) ?
C4 N8 O9A . 113.1(3) ?
C4 N8 O9B . 115.6(3) ?
O9A N8 O9B . 131.3(3) ?
N8 O9A H9 . 103.(2) ?
C11 C10 C15 . 116.9(3) ?
C11 C10 C2 . 118.7(3) ?
C15 C10 C2 . 124.3(3) ?
C12 C11 C10 . 121.3(3) ?
C12 C11 H11 . 119.4(2) ?
C10 C11 H11 . 119.4(2) ?
C13 C12 C11 . 120.7(3) ?
C13 C12 H12 . 119.7(2) ?
C11 C12 H12 . 119.7(2) ?
C14 C13 C12 . 119.2(3) ?
C14 C13 H13 . 120.4(2) ?
C12 C13 H13 . 120.4(2) ?
C13 C14 C15 . 120.6(4) ?
C13 C14 H14 . 119.7(2) ?
C15 C14 H14 . 119.7(2) ?
C14 C15 C10 . 121.4(3) ?
C14 C15 H15 . 119.3(2) ?
C10 C15 H15 . 119.3(2) ?
C21 C16 C17 . 117.8(3) ?
C21 C16 C6 . 119.0(3) ?
C17 C16 C6 . 123.1(3) ?
C18 C17 C16 . 121.0(4) ?
C18 C17 H17 . 119.5(3) ?
C16 C17 H17 . 119.5(2) ?
C19 C18 C17 . 120.9(4) ?
C19 C18 H18 . 119.5(3) ?
C17 C18 H18 . 119.5(3) ?
C18 C19 C20 . 119.4(4) ?
C18 C19 H19 . 120.3(3) ?
C20 C19 H19 . 120.3(2) ?
C19 C20 C21 . 119.6(4) ?
C19 C20 H20 . 120.2(2) ?
C21 C20 H20 . 120.2(2) ?
C16 C21 C20 . 121.2(3) ?
C16 C21 H21 . 119.4(2) ?
C20 C21 H21 . 119.4(2) ?

loop_
_geom_bond_atom_site_label_1
_geom_bond_atom_site_label_2
_geom_bond_site_symmetry_2
_geom_bond_distance
_geom_bond_publ_flag
N1 O7 . 1.450(3) ?
N1 C6 . 1.479(3) ?
N1 C2 . 1.488(3) ?
C2 C10 . 1.516(4) ?
C2 C3 . 1.536(4) ?
C2 H2 . .98 ?
C3 C4 . 1.494(4) ?
C3 H3A . .97 ?
C3 H3B . .97 ?
C4 N8 . 1.271(3) ?
C4 C5 . 1.485(4) ?
C5 C6 . 1.532(4) ?
C5 H5A . .97 ?
C5 H5B . .97 ?
C6 C16 . 1.511(4) ?
C6 H6 . .98 ?
O7 H7 . .85(3) ?
N8 O9A . 1.448(5) ?
N8 O9B . 1.481(6) ?
O9A H9 . .848(11) ?
C10 C11 . 1.381(4) ?
C10 C15 . 1.383(4) ?
C11 C12 . 1.373(5) ?
C11 H11 . .93 ?
C12 C13 . 1.363(5) ?
C12 H12 . .93 ?
C13 C14 . 1.357(5) ?
C13 H13 . .93 ?
C14 C15 . 1.373(4) ?
C14 H14 . .93 ?
C15 H15 . .93 ?
C16 C21 . 1.374(4) ?
C16 C17 . 1.376(4) ?
C17 C18 . 1.365(5) ?
C17 H17 . .93 ?
C18 C19 . 1.353(5) ?
C18 H18 . .93 ?
C19 C20 . 1.375(5) ?
C19 H19 . .93 ?
C20 C21 . 1.378(5) ?
C20 H20 . .93 ?
C21 H21 . .93 ?

loop_
_geom_contact_atom_site_label_1
_geom_contact_atom_site_label_2
_geom_contact_distance
_geom_contact_site_symmetry_2
_geom_contact_publ_flag
H7 N1 2.02(3) 3_566 no
O7 N1 2.831(3) 3_566 no
H9 N8 2.00(2) 3_676 no
O9A N8 2.792(5) 3_676 no
H9 O9B 1.04(2) 3_676 no
O9A O9B 1.850(6) 3_676 no

loop_
_geom_torsion_atom_site_label_1
_geom_torsion_atom_site_label_2
_geom_torsion_atom_site_label_3
_geom_torsion_atom_site_label_4
_geom_torsion
O7 N1 C2 C10 -171.7(2)
C6 N1 C2 C10 73.1(3)
O7 N1 C2 C3 59.6(3)
C6 N1 C2 C3 -55.7(3)
N1 C2 C3 C4 46.0(3)
C10 C2 C3 C4 -78.2(3)
C2 C3 C4 N8 141.4(3)
C2 C3 C4 C5 -41.7(4)
N8 C4 C5 C6 -137.8(3)
C3 C4 C5 C6 45.3(3)
O7 N1 C6 C16 74.4(2)
C2 N1 C6 C16 -170.0(2)
O7 N1 C6 C5 -55.2(3)
C2 N1 C6 C5 60.4(3)
C4 C5 C6 N1 -54.5(3)
C4 C5 C6 C16 178.6(2)
C5 C4 N8 O9A -174.5(3)
C3 C4 N8 O9A 2.3(4)
C5 C4 N8 O9B 5.5(4)
C3 C4 N8 O9B -177.8(3)
N1 C2 C10 C11 67.3(3)
C3 C2 C10 C11 -165.9(3)
N1 C2 C10 C15 -109.3(3)
C3 C2 C10 C15 17.4(4)
C15 C10 C11 C12 0.7(5)
C2 C10 C11 C12 -176.3(3)
C10 C11 C12 C13 -0.2(6)
C11 C12 C13 C14 -0.4(6)
C12 C13 C14 C15 0.4(6)
C13 C14 C15 C10 0.1(6)
C11 C10 C15 C14 -0.6(5)
C2 C10 C15 C14 176.1(3)
N1 C6 C16 C21 81.7(3)
C5 C6 C16 C21 -150.6(3)
N1 C6 C16 C17 -97.9(3)
C5 C6 C16 C17 29.9(4)
C21 C16 C17 C18 -0.2(5)
C6 C16 C17 C18 179.4(3)
C16 C17 C18 C19 0.4(6)
C17 C18 C19 C20 -0.9(6)
C18 C19 C20 C21 1.1(6)
C17 C16 C21 C20 0.4(5)
C6 C16 C21 C20 -179.1(3)
C19 C20 C21 C16 -0.9(5)
